data_4104297
loop_
_publ_author_name
'Thomas Tricotet'
'Patricia Fleming'
'Juliet Cotter'
'Anne-Marie L. Hogan'
'Carsten Strohmann'
'Viktoria H. Gessner'
'Donal F. O'Shea'

_publ_section_title
;
 Selective Vinyl C-H Lithiation of cis-Stilbenes
;
_journal_name_full 'Journal of the American Chemical Society'
_journal_page_first 3142
_journal_page_last 3143
_journal_paper_doi 10.1021/ja809941n
_journal_volume 131
_journal_year 2009
_chemical_formula_sum 'C17 H16 O4'
_chemical_formula_weight 284.30
_chemical_name_systematic
; 
 ? 
;
_space_group_IT_number 2
_symmetry_cell_setting triclinic
_symmetry_space_group_name_Hall '-P 1'
_symmetry_space_group_name_H-M 'P -1'
_atom_sites_solution_hydrogens difmap
_atom_sites_solution_primary direct
_atom_sites_solution_secondary difmap
_audit_creation_method SHELXL-97
_cell_angle_alpha 101.637(4)
_cell_angle_beta 100.532(3)
_cell_angle_gamma 91.312(4)
_cell_formula_units_Z 2
_cell_length_a 8.5986(15)
_cell_length_b 9.1115(17)
_cell_length_c 9.5605(17)
_cell_measurement_reflns_used 2998
_cell_measurement_temperature 100(2)
_cell_measurement_theta_max 30.38
_cell_measurement_theta_min 2.22
_cell_volume 719.9(2)
_computing_cell_refinement 'Bruker SAINT'
_computing_data_collection 'Bruker SMART'
_computing_data_reduction 'Bruker SAINT'
_computing_molecular_graphics 'Bruker SHELXTL'
_computing_publication_material 'Bruker SHELXTL'
_computing_structure_refinement 'SHELXL-97 (Sheldrick, 1997)'
_computing_structure_solution 'SHELXS-97 (Sheldrick, 1990)'
_diffrn_ambient_temperature 100(2)
_diffrn_detector_area_resol_mean 8.366
_diffrn_measured_fraction_theta_full 0.991
_diffrn_measured_fraction_theta_max 0.977
_diffrn_measurement_device_type 'CCD area detector'
_diffrn_measurement_method '\f and \w scans'
_diffrn_radiation_monochromator graphite
_diffrn_radiation_source 'fine-focus sealed tube'
_diffrn_radiation_type MoK\a
_diffrn_radiation_wavelength 0.71073
_diffrn_reflns_av_R_equivalents 0.0196
_diffrn_reflns_av_sigmaI/netI 0.0326
_diffrn_reflns_limit_h_max 12
_diffrn_reflns_limit_h_min -11
_diffrn_reflns_limit_k_max 12
_diffrn_reflns_limit_k_min -12
_diffrn_reflns_limit_l_max 13
_diffrn_reflns_limit_l_min -13
_diffrn_reflns_number 8501
_diffrn_reflns_theta_full 28.00
_diffrn_reflns_theta_max 30.54
_diffrn_reflns_theta_min 2.22
_exptl_absorpt_coefficient_mu 0.093
_exptl_absorpt_correction_T_max 0.9462
_exptl_absorpt_correction_T_min 0.8269
_exptl_absorpt_correction_type multi-scan
_exptl_absorpt_process_details
; 
 SADABS v.2.10 (Bruker,2003) was used for absorption correction. 
 R(int) for selected reflections was 0.076 before and 0.018 after 
 correction. The Ratio of minimum to maximum transmission is 0.873958. 
 The \l/2 correction factor is 0.0015 
;
_exptl_crystal_colour colourless
_exptl_crystal_density_diffrn 1.312
_exptl_crystal_density_method 'not measured'
_exptl_crystal_description chunk
_exptl_crystal_F_000 300
_exptl_crystal_size_max 1.00
_exptl_crystal_size_mid 0.80
_exptl_crystal_size_min 0.60
_refine_diff_density_max 0.501
_refine_diff_density_min -0.210
_refine_diff_density_rms 0.059
_refine_ls_extinction_method none
_refine_ls_goodness_of_fit_ref 1.062
_refine_ls_hydrogen_treatment refall
_refine_ls_matrix_type full
_refine_ls_number_parameters 254
_refine_ls_number_reflns 4303
_refine_ls_number_restraints 0
_refine_ls_restrained_S_all 1.062
_refine_ls_R_factor_all 0.0584
_refine_ls_R_factor_gt 0.0487
_refine_ls_shift/su_max 0.001
_refine_ls_shift/su_mean 0.000
_refine_ls_structure_factor_coef Fsqd
_refine_ls_weighting_details 'calc w=1/[\s^2^(Fo^2^)+(0.0817P)^2^+0.0649P] where P=(Fo^2^+2Fc^2^)/3'
_refine_ls_weighting_scheme calc
_refine_ls_wR_factor_gt 0.1286
_refine_ls_wR_factor_ref 0.1354
_reflns_number_gt 3489
_reflns_number_total 4303
_reflns_threshold_expression I>2\s(I)
_cod_data_source_file ja809941n_si_003.cif
_cod_data_source_block osh91
_cod_database_code 4104297

loop_
_symmetry_equiv_pos_as_xyz
'x, y, z'
'-x, -y, -z'

loop_
_atom_site_label
_atom_site_type_symbol
_atom_site_fract_x
_atom_site_fract_y
_atom_site_fract_z
_atom_site_U_iso_or_equiv
_atom_site_adp_type
_atom_site_occupancy
_atom_site_symmetry_multiplicity
_atom_site_calc_flag
C1 C 0.0390(2) 0.42517(19) 0.17388(18) 0.0389(4) Uani 1 1 d
H1A H 0.022(2) 0.385(2) 0.072(2) 0.044(5) Uiso 1 1 d
H1B H 0.145(3) 0.460(2) 0.217(2) 0.053(6) Uiso 1 1 d
H1C H 0.004(2) 0.352(2) 0.222(2) 0.045(5) Uiso 1 1 d
O1 O -0.05675(11) 0.55073(10) 0.19197(9) 0.0239(2) Uani 1 1 d
C2 C -0.06577(14) 0.60593(14) 0.33628(13) 0.0208(2) Uani 1 1 d
H2A H -0.0852(18) 0.5253(17) 0.3845(16) 0.018(3) Uiso 1 1 d
H2B H -0.1455(19) 0.6807(18) 0.3374(17) 0.026(4) Uiso 1 1 d
O2 O 0.07892(10) 0.67937(9) 0.42077(9) 0.01983(19) Uani 1 1 d
C3 C 0.11874(13) 0.82063(12) 0.40345(12) 0.0165(2) Uani 1 1 d
C4 C 0.04061(14) 0.88790(13) 0.29454(13) 0.0197(2) Uani 1 1 d
H4 H -0.049(2) 0.8324(18) 0.2184(17) 0.026(4) Uiso 1 1 d
C5 C 0.08956(14) 1.03358(14) 0.29105(13) 0.0210(2) Uani 1 1 d
H5 H 0.0325(19) 1.0788(18) 0.2166(17) 0.024(4) Uiso 1 1 d
C6 C 0.21450(14) 1.11071(13) 0.39307(13) 0.0198(2) Uani 1 1 d
H6 H 0.2480(19) 1.2114(18) 0.3883(17) 0.025(4) Uiso 1 1 d
C7 C 0.29385(13) 1.04154(13) 0.50067(12) 0.0176(2) Uani 1 1 d
H7 H 0.3886(19) 1.0948(17) 0.5716(17) 0.023(4) Uiso 1 1 d
C8 C 0.24691(12) 0.89647(12) 0.50691(11) 0.0151(2) Uani 1 1 d
C9 C 0.32636(12) 0.82003(12) 0.62139(11) 0.0143(2) Uani 1 1 d
C10 C 0.39267(12) 0.67417(12) 0.56527(11) 0.0145(2) Uani 1 1 d
O3 O 0.45472(11) 0.66429(9) 0.45526(9) 0.02184(19) Uani 1 1 d
O4 O 0.38268(11) 0.56550(9) 0.63054(9) 0.02049(19) Uani 1 1 d
H1O4 H 0.447(3) 0.486(3) 0.594(3) 0.081(8) Uiso 1 1 d
C11 C 0.33877(13) 0.88062(12) 0.76339(12) 0.0168(2) Uani 1 1 d
H11 H 0.2884(18) 0.9756(17) 0.7865(16) 0.021(4) Uiso 1 1 d
C12 C 0.41343(13) 0.82190(12) 0.89022(11) 0.0164(2) Uani 1 1 d
C13 C 0.55822(13) 0.75534(13) 0.89947(12) 0.0194(2) Uani 1 1 d
H13 H 0.6183(19) 0.7521(18) 0.8181(18) 0.028(4) Uiso 1 1 d
C14 C 0.61772(14) 0.69348(14) 1.01839(13) 0.0221(2) Uani 1 1 d
H14 H 0.716(2) 0.6469(18) 1.0219(17) 0.028(4) Uiso 1 1 d
C15 C 0.53418(15) 0.69972(15) 1.13017(13) 0.0241(3) Uani 1 1 d
H15 H 0.572(2) 0.6499(19) 1.2096(18) 0.031(4) Uiso 1 1 d
C16 C 0.39392(15) 0.77139(16) 1.12583(13) 0.0259(3) Uani 1 1 d
H16 H 0.339(2) 0.7772(19) 1.2060(19) 0.032(4) Uiso 1 1 d
C17 C 0.33464(14) 0.83319(14) 1.00713(13) 0.0219(2) Uani 1 1 d
H17 H 0.2358(19) 0.8820(18) 1.0024(17) 0.023(4) Uiso 1 1 d

loop_
_atom_site_aniso_label
_atom_site_aniso_U_11
_atom_site_aniso_U_22
_atom_site_aniso_U_33
_atom_site_aniso_U_23
_atom_site_aniso_U_13
_atom_site_aniso_U_12
C1 0.0527(10) 0.0291(7) 0.0329(8) 0.0020(6) 0.0059(7) 0.0184(7)
O1 0.0274(4) 0.0219(4) 0.0206(4) 0.0044(3) -0.0009(3) 0.0058(3)
C2 0.0170(5) 0.0237(6) 0.0214(5) 0.0061(4) 0.0015(4) 0.0015(4)
O2 0.0195(4) 0.0180(4) 0.0213(4) 0.0079(3) -0.0020(3) 0.0005(3)
C3 0.0171(5) 0.0166(5) 0.0176(5) 0.0062(4) 0.0049(4) 0.0051(4)
C4 0.0190(5) 0.0216(5) 0.0190(5) 0.0071(4) 0.0016(4) 0.0061(4)
C5 0.0223(5) 0.0228(6) 0.0215(5) 0.0116(5) 0.0045(4) 0.0092(4)
C6 0.0229(5) 0.0174(5) 0.0229(5) 0.0097(4) 0.0080(4) 0.0060(4)
C7 0.0176(5) 0.0184(5) 0.0186(5) 0.0065(4) 0.0051(4) 0.0042(4)
C8 0.0156(5) 0.0175(5) 0.0142(4) 0.0061(4) 0.0046(4) 0.0059(4)
C9 0.0142(5) 0.0141(5) 0.0158(5) 0.0057(4) 0.0026(4) 0.0033(3)
C10 0.0136(4) 0.0150(5) 0.0148(4) 0.0040(4) 0.0008(4) 0.0026(3)
O3 0.0286(4) 0.0183(4) 0.0226(4) 0.0058(3) 0.0130(3) 0.0046(3)
O4 0.0286(4) 0.0152(4) 0.0201(4) 0.0076(3) 0.0062(3) 0.0049(3)
C11 0.0176(5) 0.0168(5) 0.0173(5) 0.0049(4) 0.0050(4) 0.0051(4)
C12 0.0188(5) 0.0162(5) 0.0139(5) 0.0029(4) 0.0021(4) 0.0019(4)
C13 0.0188(5) 0.0240(6) 0.0158(5) 0.0049(4) 0.0035(4) 0.0044(4)
C14 0.0208(5) 0.0259(6) 0.0191(5) 0.0060(4) 0.0005(4) 0.0061(4)
C15 0.0261(6) 0.0288(6) 0.0180(5) 0.0102(5) -0.0003(4) 0.0006(5)
C16 0.0253(6) 0.0383(7) 0.0163(5) 0.0087(5) 0.0059(4) 0.0035(5)
C17 0.0204(5) 0.0289(6) 0.0171(5) 0.0046(4) 0.0046(4) 0.0064(4)

loop_
_atom_type_symbol
_atom_type_description
_atom_type_scat_dispersion_real
_atom_type_scat_dispersion_imag
_atom_type_scat_source
C C 0.0033 0.0016 'International Tables Vol C Tables 4.2.6.8 and 6.1.1.4'
H H 0.0000 0.0000 'International Tables Vol C Tables 4.2.6.8 and 6.1.1.4'
O O 0.0106 0.0060 'International Tables Vol C Tables 4.2.6.8 and 6.1.1.4'

loop_
_geom_angle_atom_site_label_1
_geom_angle_atom_site_label_2
_geom_angle_atom_site_label_3
_geom_angle
O1 C1 H1A 106.0(11)
O1 C1 H1B 107.6(13)
H1A C1 H1B 114.8(18)
O1 C1 H1C 108.9(12)
H1A C1 H1C 109.6(17)
H1B C1 H1C 109.7(17)
C2 O1 C1 112.72(10)
O1 C2 O2 112.99(9)
O1 C2 H2A 111.2(9)
O2 C2 H2A 103.7(9)
O1 C2 H2B 107.3(9)
O2 C2 H2B 107.2(9)
H2A C2 H2B 114.5(13)
C3 O2 C2 117.79(9)
O2 C3 C4 124.51(10)
O2 C3 C8 114.66(9)
C4 C3 C8 120.83(10)
C3 C4 C5 119.03(11)
C3 C4 H4 120.9(9)
C5 C4 H4 120.1(9)
C6 C5 C4 120.95(10)
C6 C5 H5 121.3(10)
C4 C5 H5 117.7(10)
C5 C6 C7 119.65(11)
C5 C6 H6 119.9(10)
C7 C6 H6 120.4(10)
C8 C7 C6 120.53(11)
C8 C7 H7 119.4(9)
C6 C7 H7 120.0(9)
C7 C8 C3 118.99(10)
C7 C8 C9 122.15(10)
C3 C8 C9 118.85(10)
C11 C9 C8 121.63(10)
C11 C9 C10 123.65(9)
C8 C9 C10 114.71(9)
O3 C10 O4 123.14(10)
O3 C10 C9 117.87(9)
O4 C10 C9 118.99(9)
C10 O4 H1O4 109.6(15)
C9 C11 C12 128.97(10)
C9 C11 H11 116.0(8)
C12 C11 H11 115.0(8)
C13 C12 C17 118.46(10)
C13 C12 C11 123.36(9)
C17 C12 C11 118.17(10)
C14 C13 C12 120.56(10)
C14 C13 H13 120.7(9)
C12 C13 H13 118.8(9)
C15 C14 C13 120.02(11)
C15 C14 H14 120.7(9)
C13 C14 H14 119.3(9)
C16 C15 C14 120.12(11)
C16 C15 H15 120.2(10)
C14 C15 H15 119.6(10)
C15 C16 C17 119.80(11)
C15 C16 H16 119.1(10)
C17 C16 H16 121.1(10)
C16 C17 C12 120.88(11)
C16 C17 H17 120.4(9)
C12 C17 H17 118.7(9)

loop_
_geom_bond_atom_site_label_1
_geom_bond_atom_site_label_2
_geom_bond_distance
C1 O1 1.4256(17)
C1 H1A 0.95(2)
C1 H1B 0.95(2)
C1 H1C 0.96(2)
O1 C2 1.3868(15)
C2 O2 1.4229(14)
C2 H2A 0.970(14)
C2 H2B 0.978(16)
O2 C3 1.3740(13)
C3 C4 1.3900(15)
C3 C8 1.4005(16)
C4 C5 1.3919(17)
C4 H4 1.005(17)
C5 C6 1.3803(18)
C5 H5 0.958(16)
C6 C7 1.3948(15)
C6 H6 0.967(16)
C7 C8 1.3892(15)
C7 H7 1.003(16)
C8 C9 1.4851(14)
C9 C11 1.3421(15)
C9 C10 1.4960(15)
C10 O3 1.2523(13)
C10 O4 1.2814(13)
O4 H1O4 0.97(3)
C11 C12 1.4703(15)
C11 H11 0.980(15)
C12 C13 1.3934(15)
C12 C17 1.3973(15)
C13 C14 1.3896(16)
C13 H13 1.006(16)
C14 C15 1.3854(17)
C14 H14 0.955(17)
C15 C16 1.3825(18)
C15 H15 0.972(17)
C16 C17 1.3872(16)
C16 H16 0.967(17)
C17 H17 0.966(16)

loop_
_geom_hbond_atom_site_label_D
_geom_hbond_atom_site_label_H
_geom_hbond_atom_site_label_A
_geom_hbond_distance_DH
_geom_hbond_distance_HA
_geom_hbond_distance_DA
_geom_hbond_angle_DHA
_geom_hbond_site_symmetry_A
O4 H1O4 O3 0.97(3) 1.65(3) 2.6214(12) 172(2) 2_666

loop_
_geom_torsion_atom_site_label_1
_geom_torsion_atom_site_label_2
_geom_torsion_atom_site_label_3
_geom_torsion_atom_site_label_4
_geom_torsion
C1 O1 C2 O2 70.58(15)
O1 C2 O2 C3 75.58(13)
C2 O2 C3 C4 -10.06(15)
C2 O2 C3 C8 169.36(9)
O2 C3 C4 C5 178.17(10)
C8 C3 C4 C5 -1.22(16)
C3 C4 C5 C6 0.48(17)
C4 C5 C6 C7 0.50(17)
C5 C6 C7 C8 -0.77(17)
C6 C7 C8 C3 0.05(16)
C6 C7 C8 C9 -178.83(10)
O2 C3 C8 C7 -178.49(9)
C4 C3 C8 C7 0.95(16)
O2 C3 C8 C9 0.42(14)
C4 C3 C8 C9 179.86(10)
C7 C8 C9 C11 56.11(15)
C3 C8 C9 C11 -122.77(12)
C7 C8 C9 C10 -122.74(11)
C3 C8 C9 C10 58.39(13)
C11 C9 C10 O3 -141.06(12)
C8 C9 C10 O3 37.76(14)
C11 C9 C10 O4 39.41(16)
C8 C9 C10 O4 -141.77(10)
C8 C9 C11 C12 -179.61(10)
C10 C9 C11 C12 -0.87(18)
C9 C11 C12 C13 42.34(18)
C9 C11 C12 C17 -137.46(13)
C17 C12 C13 C14 3.90(18)
C11 C12 C13 C14 -175.90(11)
C12 C13 C14 C15 -1.01(19)
C13 C14 C15 C16 -1.9(2)
C14 C15 C16 C17 1.9(2)
C15 C16 C17 C12 1.1(2)
C13 C12 C17 C16 -3.95(18)
C11 C12 C17 C16 175.86(12)

loop_
_cod_related_entry_id
_cod_related_entry_database
_cod_related_entry_code
1 ChemSpider 30660166
